data_4323997
loop_
_publ_author_name
'Ute Hagenau'
'J\"urgen Heck'
'Eric Hendrickx'
'Andr\'e Persoons'
'Thomas Schuld'
'Hans Wong'

_publ_section_title
;
 (1-Ferrocenyl-\h6-borabenzene)(\h5-cyclopentadienyl)cobalt(1+): A New
 Heterobimetallic Basic NLO Chromophore,
;
_journal_name_full 'Inorganic Chemistry'
_journal_page_first 7863
_journal_page_last 7866
_journal_paper_doi 10.1021/ic960443x
_journal_volume 35
_journal_year 1996
_chemical_formula_sum 'C20 H19 B Co F6 Fe P'
_chemical_formula_weight 529.91
_chemical_name_common
;
Ferrocenyl(eta6-boratabenzol)(eta5-cyclopentadienyl)cobalt-hexafluorophosphat; 
;
_chemical_name_systematic
; 
Ferrocenyl(eta6-boratabenzol)(eta5-cyclopentadienyl)cobalt-hexafluorophosphat
;
_space_group_IT_number 14
_symmetry_cell_setting monoclinic
_symmetry_space_group_name_Hall '-P 2ybc'
_symmetry_space_group_name_H-M 'P 1 21/c 1'
_atom_sites_solution_hydrogens geom
_atom_sites_solution_primary direct
_atom_sites_solution_secondary difmap
_audit_creation_method SHELXL
_cell_angle_alpha 90.00
_cell_angle_beta 96.38(2)
_cell_angle_gamma 90.00
_cell_formula_units_Z 4
_cell_length_a 10.541(3)
_cell_length_b 17.647(5)
_cell_length_c 10.965(3)
_cell_measurement_temperature 293(2)
_cell_volume 2027.0(10)
_computing_cell_refinement 'Y290 (D.Abeln, J. Kopf)'
_computing_data_collection 'Y290 (D.Abeln, J.Kopf)'
_computing_data_reduction 'Wattshel (Kopf, 1987)'
_computing_molecular_graphics 'SHELXTL PLUS (Siemens, 1992)'
_computing_publication_material 'SHELX-93 (Sheldrick, 1993)'
_computing_structure_refinement 'SHELXL-93 (Sheldrick, 1993)'
_computing_structure_solution 'SHELXS-86 (Sheldrick, 1990)'
_diffrn_ambient_temperature 293(2)
_diffrn_measurement_device 'Hilger and Watts diffractometer'
_diffrn_measurement_method '2\q/w scans'
_diffrn_radiation_monochromator graphite
_diffrn_radiation_source 'fine-focus sealed tube'
_diffrn_radiation_type MoK\a
_diffrn_radiation_wavelength 0.71073
_diffrn_reflns_av_R_equivalents 0.0435
_diffrn_reflns_av_sigmaI/netI 0.0403
_diffrn_reflns_limit_h_max 14
_diffrn_reflns_limit_h_min -2
_diffrn_reflns_limit_k_max 24
_diffrn_reflns_limit_k_min -2
_diffrn_reflns_limit_l_max 15
_diffrn_reflns_limit_l_min -15
_diffrn_reflns_number 8543
_diffrn_reflns_theta_max 30.08
_diffrn_reflns_theta_min 2.26
_exptl_absorpt_coefficient_mu 1.671
_exptl_absorpt_correction_type 'not applied'
_exptl_crystal_colour dark_blue
_exptl_crystal_density_diffrn 1.736
_exptl_crystal_density_meas ?
_exptl_crystal_description block
_exptl_crystal_F_000 1064
_exptl_crystal_size_max 0.35mm
_exptl_crystal_size_mid 0.25mm
_exptl_crystal_size_min 0.20mm
_refine_diff_density_max 0.484
_refine_diff_density_min -0.660
_refine_diff_density_rms 0.129
_refine_ls_extinction_method none
_refine_ls_goodness_of_fit_all 1.115
_refine_ls_goodness_of_fit_obs 1.144
_refine_ls_hydrogen_treatment 'riding model'
_refine_ls_matrix_type full
_refine_ls_number_parameters 339
_refine_ls_number_reflns 5942
_refine_ls_number_restraints 36
_refine_ls_restrained_S_all 1.112
_refine_ls_restrained_S_obs 1.140
_refine_ls_R_factor_all 0.0805
_refine_ls_R_factor_obs 0.0588
_refine_ls_shift/esd_max 0.174
_refine_ls_shift/esd_mean 0.017
_refine_ls_structure_factor_coef Fsqd
_refine_ls_weighting_details 'w=1/[\s^2^(Fo^2^)+(0.0767P)^2^+1.4294P] where P=(Fo^2^+2Fc^2^)/3'
_refine_ls_weighting_scheme calc
_refine_ls_wR_factor_all 0.1579
_refine_ls_wR_factor_obs 0.1397
_reflns_number_observed 4486
_reflns_number_total 5942
_reflns_observed_criterion >2sigma(I)
_cod_data_source_file ic960443x.cif
_cod_data_source_block ts1
_cod_depositor_comments
;
The following automatic conversions were performed:

'_exptl_crystal_density_meas' value 'not determined' was changed to
'?' - the value is perceived as not measured.

Automatic conversion script
Id: cif_fix_values 3008 2015-01-20 13:52:24Z robertas 

The following automatic conversions were performed:

'_refine_ls_weighting_scheme' value 'calc
w=1/[\s^2^(Fo^2^)+(0.0767P)^2^+1.4294P] where P=(Fo^2^+2Fc^2^)/3' was
changed to 'calc'. New tag '_refine_ls_weighting_details' was
created. The value of the new tag was set to
'w=1/[\s^2^(Fo^2^)+(0.0767P)^2^+1.4294P] where P=(Fo^2^+2Fc^2^)/3'.

Automatic conversion script
Id: cif_fix_values 3143 2015-03-26 13:38:13Z robertas 
;
_cod_database_code 4323997

loop_
_symmetry_equiv_pos_as_xyz
'x, y, z'
'-x, y+1/2, -z+1/2'
'-x, -y, -z'
'x, -y-1/2, z-1/2'

loop_
_atom_site_aniso_label
_atom_site_aniso_U_11
_atom_site_aniso_U_22
_atom_site_aniso_U_33
_atom_site_aniso_U_23
_atom_site_aniso_U_13
_atom_site_aniso_U_12
Fe1 0.0388(2) 0.0277(2) 0.0401(2) -0.0042(2) -0.0015(2) 0.0046(2)
C1 0.044(2) 0.0291(13) 0.046(2) -0.0026(12) 0.0036(13) 0.0086(12)
C2 0.054(2) 0.039(2) 0.047(2) 0.0005(14) 0.0001(15) 0.0146(15)
C3 0.058(2) 0.057(2) 0.056(2) -0.019(2) -0.017(2) 0.019(2)
C4 0.041(2) 0.046(2) 0.091(3) -0.018(2) -0.009(2) 0.000(2)
C5 0.041(2) 0.038(2) 0.067(2) -0.005(2) 0.007(2) 0.0043(14)
C6 0.065(2) 0.050(2) 0.043(2) 0.004(2) 0.001(2) 0.018(2)
C7 0.044(2) 0.053(2) 0.058(2) -0.009(2) -0.011(2) 0.009(2)
C8 0.045(2) 0.055(2) 0.061(2) 0.005(2) 0.009(2) 0.011(2)
C9 0.061(2) 0.044(2) 0.047(2) -0.0041(15) 0.005(2) 0.016(2)
C10 0.064(2) 0.0312(15) 0.059(2) 0.0043(14) 0.004(2) 0.011(2)
Co1 0.0414(2) 0.0277(2) 0.0519(3) -0.0045(2) -0.0031(2) 0.0034(2)
C11 0.071(2) 0.032(2) 0.050(2) 0.0022(14) -0.003(2) 0.007(2)
C12 0.097(4) 0.051(2) 0.052(2) -0.002(2) -0.022(2) 0.020(2)
C13 0.062(3) 0.057(3) 0.097(4) -0.015(2) -0.031(3) 0.004(2)
C14 0.038(2) 0.053(2) 0.130(5) -0.019(3) 0.001(2) -0.003(2)
C15 0.047(2) 0.043(2) 0.083(3) -0.010(2) 0.016(2) 0.001(2)
C16 0.066(3) 0.059(3) 0.153(6) -0.015(4) -0.040(4) 0.023(3)
C17 0.071(3) 0.077(4) 0.141(6) 0.030(4) 0.048(4) 0.032(3)
C18 0.110(5) 0.071(3) 0.088(4) -0.030(3) -0.004(3) 0.045(3)
C19 0.081(4) 0.036(2) 0.168(7) 0.026(3) 0.034(4) 0.014(2)
C20 0.149(6) 0.104(5) 0.066(3) 0.024(3) 0.011(4) 0.086(5)
B1 0.044(2) 0.0283(15) 0.053(2) 0.0016(14) 0.004(2) 0.0072(14)
P1 0.060(3) 0.048(2) 0.062(2) 0.001(2) 0.009(2) -0.005(2)
P2 0.057(3) 0.046(2) 0.070(3) 0.003(2) 0.012(2) -0.001(2)
F1 0.254(18) 0.112(9) 0.117(10) 0.023(7) 0.052(10) -0.078(10)
F2 0.209(13) 0.194(14) 0.076(5) -0.033(8) 0.012(7) -0.138(12)
F3 0.165(12) 0.188(13) 0.112(8) -0.056(9) 0.009(7) -0.093(10)
F4 0.192(17) 0.295(25) 0.372(30) 0.030(24) 0.027(19) 0.190(18)
F5 0.181(14) 0.235(19) 0.266(21) 0.071(16) 0.045(14) 0.131(14)
F6 0.341(24) 0.207(15) 0.107(8) 0.001(10) 0.087(12) -0.146(16)
F11 0.083(5) 0.139(10) 0.199(14) -0.086(9) 0.099(8) -0.048(6)
F12 0.139(8) 0.186(12) 0.108(7) -0.017(7) 0.074(6) -0.086(8)
F13 0.237(16) 0.026(3) 0.191(13) -0.020(5) 0.062(11) -0.008(5)
F14 0.181(12) 0.070(5) 0.176(11) -0.055(6) 0.093(10) -0.011(6)
F15 0.200(15) 0.278(22) 0.146(12) 0.017(13) -0.088(11) 0.113(15)
F16 0.112(7) 0.205(14) 0.105(7) 0.057(8) 0.002(5) 0.048(8)

loop_
_atom_site_label
_atom_site_type_symbol
_atom_site_fract_x
_atom_site_fract_y
_atom_site_fract_z
_atom_site_U_iso_or_equiv
_atom_site_thermal_displace_type
_atom_site_occupancy
_atom_site_calc_flag
_atom_site_refinement_flags
_atom_site_disorder_group
Fe1 Fe 0.21583(4) 0.22139(2) 0.45160(4) 0.03596(13) Uani 1 d . .
C1 C 0.2963(3) 0.1176(2) 0.4248(3) 0.0398(6) Uani 1 d . .
C2 C 0.2806(4) 0.1291(2) 0.5515(3) 0.0471(8) Uani 1 d . .
H2 H 0.2325(4) 0.0988(2) 0.5983(3) 0.059(6) Uiso 1 calc R .
C3 C 0.3511(4) 0.1947(2) 0.5938(4) 0.0585(11) Uani 1 d . .
H3 H 0.3567(4) 0.2145(2) 0.6728(4) 0.059(6) Uiso 1 calc R .
C4 C 0.4097(4) 0.2239(2) 0.4971(5) 0.0603(11) Uani 1 d . .
H4 H 0.4611(4) 0.2668(2) 0.5000(5) 0.059(6) Uiso 1 calc R .
C5 C 0.3781(3) 0.1775(2) 0.3933(4) 0.0485(8) Uani 1 d . .
H5 H 0.4060(3) 0.1847(2) 0.3167(4) 0.059(6) Uiso 1 calc R .
C6 C 0.1210(4) 0.2822(2) 0.3113(3) 0.0530(9) Uani 1 d . .
H6 H 0.1443(4) 0.2869(2) 0.2323(3) 0.065(6) Uiso 1 calc R .
C7 C 0.0400(4) 0.2267(2) 0.3504(4) 0.0528(9) Uani 1 d . .
H7 H 0.0007(4) 0.1880(2) 0.3026(4) 0.065(6) Uiso 1 calc R .
C8 C 0.0287(4) 0.2402(2) 0.4762(4) 0.0535(9) Uani 1 d . .
H8 H -0.0201(4) 0.2120(2) 0.5255(4) 0.065(6) Uiso 1 calc R .
C9 C 0.1046(4) 0.3040(2) 0.5139(3) 0.0508(8) Uani 1 d . .
H9 H 0.1148(4) 0.3249(2) 0.5922(3) 0.065(6) Uiso 1 calc R .
C10 C 0.1618(4) 0.3302(2) 0.4122(4) 0.0517(9) Uani 1 d . .
H10 H 0.2166(4) 0.3714(2) 0.4111(4) 0.065(6) Uiso 1 calc R .
Co1 Co 0.24728(4) -0.05943(2) 0.26727(4) 0.04095(14) Uani 1 d . .
C11 C 0.2472(4) 0.0530(2) 0.2014(4) 0.0515(9) Uani 1 d . .
H11 H 0.3141(4) 0.0797(2) 0.1730(4) 0.078(7) Uiso 1 calc R .
C12 C 0.1727(5) 0.0049(3) 0.1202(4) 0.0690(13) Uani 1 d . .
H12 H 0.1869(5) 0.0035(3) 0.0380(4) 0.078(7) Uiso 1 calc R .
C13 C 0.0790(5) -0.0404(3) 0.1601(5) 0.0749(15) Uani 1 d . .
H13 H 0.0296(5) -0.0706(3) 0.1039(5) 0.078(7) Uiso 1 calc R .
C14 C 0.0565(4) -0.0417(3) 0.2833(6) 0.0743(15) Uani 1 d . .
H14 H -0.0067(4) -0.0734(3) 0.3075(6) 0.078(7) Uiso 1 calc R .
C15 C 0.1266(4) 0.0034(2) 0.3707(4) 0.0569(10) Uani 1 d . .
H15 H 0.1153(4) -0.0028(2) 0.4531(4) 0.078(7) Uiso 1 calc R .
C16 C 0.4237(6) -0.0784(3) 0.3465(8) 0.097(2) Uani 1 d . .
H16 H 0.4763(6) -0.0417(3) 0.3865(8) 0.126(11) Uiso 1 calc R .
C17 C 0.4172(6) -0.0956(4) 0.2271(8) 0.094(2) Uani 1 d . .
H17 H 0.4645(6) -0.0727(4) 0.1706(8) 0.126(11) Uiso 1 calc R .
C18 C 0.3297(7) -0.1526(3) 0.2015(6) 0.091(2) Uani 1 d . .
H18 H 0.3085(7) -0.1751(3) 0.1253(6) 0.126(11) Uiso 1 calc R .
C19 C 0.2789(6) -0.1704(3) 0.3074(8) 0.094(2) Uani 1 d . .
H19 H 0.2162(6) -0.2062(3) 0.3173(8) 0.126(11) Uiso 1 calc R .
C20 C 0.3420(8) -0.1227(4) 0.3988(5) 0.106(3) Uani 1 d . .
H20 H 0.3289(8) -0.1223(4) 0.4813(5) 0.126(11) Uiso 1 calc R .
B1 B 0.2214(4) 0.0627(2) 0.3351(4) 0.0418(8) Uani 1 d . .
P1 P -0.3008(5) 0.0912(3) 0.2058(4) 0.056(2) Uani 0.50 d PD .
P2 P -0.2918(4) 0.0855(2) 0.2173(4) 0.058(2) Uani 0.50 d PD .
F1 F -0.3780(10) 0.0523(5) 0.2988(7) 0.159(7) Uani 0.50 d PD .
F2 F -0.2366(14) 0.1418(8) 0.3083(7) 0.160(7) Uani 0.50 d PD .
F3 F -0.3652(13) 0.0405(8) 0.1035(7) 0.156(6) Uani 0.50 d PD .
F4 F -0.1944(10) 0.0323(7) 0.2328(15) 0.286(13) Uani 0.50 d PD .
F5 F -0.4073(11) 0.1500(7) 0.1790(14) 0.226(9) Uani 0.50 d PD .
F6 F -0.2236(11) 0.1301(6) 0.1132(7) 0.213(9) Uani 0.50 d PD .
F11 F -0.3985(6) 0.0623(5) 0.2942(8) 0.134(7) Uani 0.50 d PD .
F12 F -0.1852(8) 0.1089(5) 0.1405(7) 0.140(5) Uani 0.50 d PD .
F13 F -0.2961(12) 0.1664(3) 0.2678(11) 0.149(6) Uani 0.50 d PD .
F14 F -0.2877(11) 0.0046(3) 0.1670(10) 0.137(5) Uani 0.50 d PD .
F15 F -0.3921(8) 0.1069(8) 0.1107(8) 0.216(9) Uani 0.50 d PD .
F16 F -0.1917(7) 0.0641(8) 0.3240(6) 0.142(5) Uani 0.50 d PD .

loop_
_atom_type_symbol
_atom_type_description
_atom_type_scat_dispersion_real
_atom_type_scat_dispersion_imag
_atom_type_scat_source
C C 0.0033 0.0016 'International Tables Vol C Tables 4.2.6.8 and 6.1.1.4'
H H 0.0000 0.0000 'International Tables Vol C Tables 4.2.6.8 and 6.1.1.4'
B B 0.0013 0.0007 'International Tables Vol C Tables 4.2.6.8 and 6.1.1.4'
F F 0.0171 0.0103 'International Tables Vol C Tables 4.2.6.8 and 6.1.1.4'
P P 0.1023 0.0942 'International Tables Vol C Tables 4.2.6.8 and 6.1.1.4'
Fe Fe 0.3463 0.8444 'International Tables Vol C Tables 4.2.6.8 and 6.1.1.4'
Co Co 0.3494 0.9721 'International Tables Vol C Tables 4.2.6.8 and 6.1.1.4'

loop_
_geom_angle_atom_site_label_1
_geom_angle_atom_site_label_2
_geom_angle_atom_site_label_3
_geom_angle
_geom_angle_site_symmetry_1
_geom_angle_site_symmetry_3
_geom_angle_publ_flag
C10 Fe1 C9 40.3(2) . . ?
C10 Fe1 C2 159.6(2) . . ?
C9 Fe1 C2 124.29(15) . . ?
C10 Fe1 C5 121.0(2) . . ?
C9 Fe1 C5 155.4(2) . . ?
C2 Fe1 C5 67.8(2) . . ?
C10 Fe1 C6 40.8(2) . . ?
C9 Fe1 C6 68.0(2) . . ?
C2 Fe1 C6 158.6(2) . . ?
C5 Fe1 C6 108.7(2) . . ?
C10 Fe1 C3 122.3(2) . . ?
C9 Fe1 C3 106.7(2) . . ?
C2 Fe1 C3 40.8(2) . . ?
C5 Fe1 C3 67.3(2) . . ?
C6 Fe1 C3 159.3(2) . . ?
C10 Fe1 C8 67.9(2) . . ?
C9 Fe1 C8 40.6(2) . . ?
C2 Fe1 C8 109.2(2) . . ?
C5 Fe1 C8 162.7(2) . . ?
C6 Fe1 C8 67.4(2) . . ?
C3 Fe1 C8 122.4(2) . . ?
C10 Fe1 C4 106.2(2) . . ?
C9 Fe1 C4 119.9(2) . . ?
C2 Fe1 C4 67.7(2) . . ?
C5 Fe1 C4 40.4(2) . . ?
C6 Fe1 C4 124.3(2) . . ?
C3 Fe1 C4 39.5(2) . . ?
C8 Fe1 C4 156.0(2) . . ?
C10 Fe1 C1 157.12(15) . . ?
C9 Fe1 C1 161.7(2) . . ?
C2 Fe1 C1 40.96(14) . . ?
C5 Fe1 C1 40.83(14) . . ?
C6 Fe1 C1 122.41(14) . . ?
C3 Fe1 C1 68.87(14) . . ?
C8 Fe1 C1 125.7(2) . . ?
C4 Fe1 C1 68.74(15) . . ?
C10 Fe1 C7 68.1(2) . . ?
C9 Fe1 C7 68.3(2) . . ?
C2 Fe1 C7 123.7(2) . . ?
C5 Fe1 C7 125.8(2) . . ?
C6 Fe1 C7 39.9(2) . . ?
C3 Fe1 C7 158.8(2) . . ?
C8 Fe1 C7 40.5(2) . . ?
C4 Fe1 C7 161.1(2) . . ?
C1 Fe1 C7 109.03(15) . . ?
C5 C1 C2 105.5(3) . . ?
C5 C1 B1 126.4(3) . . ?
C2 C1 B1 127.1(3) . . ?
C5 C1 Fe1 69.2(2) . . ?
C2 C1 Fe1 69.0(2) . . ?
B1 C1 Fe1 117.6(2) . . ?
C3 C2 C1 108.5(4) . . ?
C3 C2 Fe1 69.9(2) . . ?
C1 C2 Fe1 70.1(2) . . ?
C4 C3 C2 108.3(3) . . ?
C4 C3 Fe1 70.3(2) . . ?
C2 C3 Fe1 69.2(2) . . ?
C3 C4 C5 108.4(4) . . ?
C3 C4 Fe1 70.2(2) . . ?
C5 C4 Fe1 69.6(2) . . ?
C4 C5 C1 109.2(4) . . ?
C4 C5 Fe1 70.0(2) . . ?
C1 C5 Fe1 69.9(2) . . ?
C7 C6 C10 108.7(3) . . ?
C7 C6 Fe1 70.5(2) . . ?
C10 C6 Fe1 69.3(2) . . ?
C6 C7 C8 107.5(3) . . ?
C6 C7 Fe1 69.7(2) . . ?
C8 C7 Fe1 69.5(2) . . ?
C9 C8 C7 108.1(4) . . ?
C9 C8 Fe1 69.3(2) . . ?
C7 C8 Fe1 70.0(2) . . ?
C10 C9 C8 108.0(3) . . ?
C10 C9 Fe1 69.8(2) . . ?
C8 C9 Fe1 70.2(2) . . ?
C9 C10 C6 107.6(4) . . ?
C9 C10 Fe1 69.9(2) . . ?
C6 C10 Fe1 69.9(2) . . ?
C16 Co1 C17 39.2(3) . . ?
C16 Co1 C20 39.2(3) . . ?
C17 Co1 C20 65.9(3) . . ?
C16 Co1 C19 67.7(3) . . ?
C17 Co1 C19 67.0(2) . . ?
C20 Co1 C19 41.2(3) . . ?
C16 Co1 C18 66.6(3) . . ?
C17 Co1 C18 39.9(3) . . ?
C20 Co1 C18 66.7(3) . . ?
C19 Co1 C18 39.4(3) . . ?
C16 Co1 C13 170.8(3) . . ?
C17 Co1 C13 132.0(3) . . ?
C20 Co1 C13 146.9(3) . . ?
C19 Co1 C13 113.3(3) . . ?
C18 Co1 C13 107.9(2) . . ?
C16 Co1 C12 133.8(3) . . ?
C17 Co1 C12 106.1(3) . . ?
C20 Co1 C12 172.0(3) . . ?
C19 Co1 C12 138.0(3) . . ?
C18 Co1 C12 108.1(2) . . ?
C13 Co1 C12 39.3(2) . . ?
C16 Co1 C14 149.4(3) . . ?
C17 Co1 C14 167.1(3) . . ?
C20 Co1 C14 115.9(3) . . ?
C19 Co1 C14 105.5(2) . . ?
C18 Co1 C14 127.8(3) . . ?
C13 Co1 C14 39.8(2) . . ?
C12 Co1 C14 72.0(2) . . ?
C16 Co1 C15 116.3(3) . . ?
C17 Co1 C15 153.6(3) . . ?
C20 Co1 C15 100.9(2) . . ?
C19 Co1 C15 119.0(2) . . ?
C18 Co1 C15 157.5(3) . . ?
C13 Co1 C15 71.7(2) . . ?
C12 Co1 C15 86.0(2) . . ?
C14 Co1 C15 39.0(2) . . ?
C16 Co1 C11 105.8(2) . . ?
C17 Co1 C11 101.0(2) . . ?
C20 Co1 C11 138.8(3) . . ?
C19 Co1 C11 167.4(2) . . ?
C18 Co1 C11 128.6(3) . . ?
C13 Co1 C11 71.4(2) . . ?
C12 Co1 C11 39.4(2) . . ?
C14 Co1 C11 85.6(2) . . ?
C15 Co1 C11 73.3(2) . . ?
C16 Co1 B1 98.9(2) . . ?
C17 Co1 B1 120.7(3) . . ?
C20 Co1 B1 110.9(2) . . ?
C19 Co1 B1 148.8(3) . . ?
C18 Co1 B1 160.5(2) . . ?
C13 Co1 B1 84.6(2) . . ?
C12 Co1 B1 71.9(2) . . ?
C14 Co1 B1 71.3(2) . . ?
C15 Co1 B1 40.16(15) . . ?
C11 Co1 B1 40.24(15) . . ?
C12 C11 B1 121.9(4) . . ?
C12 C11 Co1 68.1(2) . . ?
B1 C11 Co1 76.8(2) . . ?
C13 C12 C11 121.2(4) . . ?
C13 C12 Co1 69.9(3) . . ?
C11 C12 Co1 72.5(2) . . ?
C12 C13 C14 121.4(4) . . ?
C12 C13 Co1 70.8(3) . . ?
C14 C13 Co1 70.8(3) . . ?
C15 C14 C13 121.4(5) . . ?
C15 C14 Co1 72.4(2) . . ?
C13 C14 Co1 69.4(3) . . ?
C14 C15 B1 121.9(4) . . ?
C14 C15 Co1 68.6(2) . . ?
B1 C15 Co1 76.8(2) . . ?
C17 C16 C20 108.7(6) . . ?
C17 C16 Co1 70.6(3) . . ?
C20 C16 Co1 70.8(3) . . ?
C16 C17 C18 109.1(6) . . ?
C16 C17 Co1 70.2(3) . . ?
C18 C17 Co1 71.3(3) . . ?
C19 C18 C17 108.2(6) . . ?
C19 C18 Co1 70.2(3) . . ?
C17 C18 Co1 68.8(3) . . ?
C18 C19 C20 105.5(6) . . ?
C18 C19 Co1 70.4(3) . . ?
C20 C19 Co1 68.5(3) . . ?
C16 C20 C19 108.5(6) . . ?
C16 C20 Co1 70.0(3) . . ?
C19 C20 Co1 70.4(3) . . ?
C15 B1 C11 111.0(3) . . ?
C15 B1 C1 125.0(3) . . ?
C11 B1 C1 123.5(3) . . ?
C15 B1 Co1 63.0(2) . . ?
C11 B1 Co1 63.0(2) . . ?
C1 B1 Co1 136.5(2) . . ?
F15 P1 F13 98.7(5) . . ?
F15 P1 F12 97.6(6) . . ?
F13 P1 F12 92.5(5) . . ?
F15 P1 F6 77.5(8) . . ?
F13 P1 F6 84.8(7) . . ?
F12 P1 F6 22.9(7) . . ?
F15 P1 F4 136.3(5) . . ?
F13 P1 F4 122.0(6) . . ?
F12 P1 F4 67.7(7) . . ?
F6 P1 F4 90.04(10) . . ?
F15 P1 F3 49.0(5) . . ?
F13 P1 F3 147.5(5) . . ?
F12 P1 F3 95.1(6) . . ?
F6 P1 F3 90.04(10) . . ?
F4 P1 F3 90.03(10) . . ?
F15 P1 F5 43.7(5) . . ?
F13 P1 F5 58.0(6) . . ?
F12 P1 F5 112.3(7) . . ?
F6 P1 F5 90.03(10) . . ?
F4 P1 F5 179.9(5) . . ?
F3 P1 F5 89.99(10) . . ?
F15 P1 F2 131.0(5) . . ?
F13 P1 F2 32.5(5) . . ?
F12 P1 F2 85.0(6) . . ?
F6 P1 F2 90.06(10) . . ?
F4 P1 F2 90.01(10) . . ?
F3 P1 F2 179.9(4) . . ?
F5 P1 F2 89.97(10) . . ?
F15 P1 F1 102.6(8) . . ?
F13 P1 F1 95.1(7) . . ?
F12 P1 F1 157.0(7) . . ?
F6 P1 F1 179.9(5) . . ?
F4 P1 F1 89.96(10) . . ?
F3 P1 F1 90.07(10) . . ?
F5 P1 F1 89.97(10) . . ?
F2 P1 F1 89.84(10) . . ?
F15 P1 F11 94.7(5) . . ?
F13 P1 F11 89.9(5) . . ?
F12 P1 F11 166.9(6) . . ?
F6 P1 F11 169.8(6) . . ?
F4 P1 F11 100.2(6) . . ?
F3 P1 F11 89.7(5) . . ?
F5 P1 F11 79.8(6) . . ?
F2 P1 F11 90.2(5) . . ?
F1 P1 F11 10.2(6) . . ?
F15 P1 F14 93.8(5) . . ?
F13 P1 F14 167.3(6) . . ?
F12 P1 F14 88.5(4) . . ?
F6 P1 F14 100.6(6) . . ?
F4 P1 F14 47.1(5) . . ?
F3 P1 F14 44.8(5) . . ?
F5 P1 F14 132.9(5) . . ?
F2 P1 F14 135.2(5) . . ?
F1 P1 F14 79.5(6) . . ?
F11 P1 F14 86.4(5) . . ?
F15 P1 F16 175.3(7) . . ?
F13 P1 F16 85.3(4) . . ?
F12 P1 F16 84.6(4) . . ?
F6 P1 F16 105.4(6) . . ?
F4 P1 F16 41.0(5) . . ?
F3 P1 F16 126.9(5) . . ?
F5 P1 F16 139.0(5) . . ?
F2 P1 F16 53.1(5) . . ?
F1 P1 F16 74.5(6) . . ?
F11 P1 F16 82.8(4) . . ?
F14 P1 F16 82.2(4) . . ?
F4 P2 F1 98.8(5) . . ?
F4 P2 F2 98.1(5) . . ?
F1 P2 F2 94.6(5) . . ?
F4 P2 F14 50.5(6) . . ?
F1 P2 F14 83.7(6) . . ?
F2 P2 F14 147.4(5) . . ?
F4 P2 F15 134.3(6) . . ?
F1 P2 F15 98.2(6) . . ?
F2 P2 F15 122.3(5) . . ?
F14 P2 F15 90.01(10) . . ?
F4 P2 F12 70.8(7) . . ?
F1 P2 F12 169.7(7) . . ?
F2 P2 F12 86.2(6) . . ?
F14 P2 F12 90.05(10) . . ?
F15 P2 F12 90.06(10) . . ?
F4 P2 F13 129.6(6) . . ?
F1 P2 F13 96.1(6) . . ?
F2 P2 F13 32.6(5) . . ?
F14 P2 F13 179.9(3) . . ?
F15 P2 F13 90.02(10) . . ?
F12 P2 F13 90.09(10) . . ?
F4 P2 F16 45.8(6) . . ?
F1 P2 F16 81.8(6) . . ?
F2 P2 F16 57.7(5) . . ?
F14 P2 F16 90.00(10) . . ?
F15 P2 F16 179.9(5) . . ?
F12 P2 F16 90.02(10) . . ?
F13 P2 F16 89.97(10) . . ?
F4 P2 F11 109.2(7) . . ?
F1 P2 F11 10.4(7) . . ?
F2 P2 F11 93.7(6) . . ?
F14 P2 F11 90.05(10) . . ?
F15 P2 F11 89.99(10) . . ?
F12 P2 F11 179.9(5) . . ?
F13 P2 F11 89.81(10) . . ?
F16 P2 F11 89.94(10) . . ?
F4 P2 F3 92.6(5) . . ?
F1 P2 F3 89.9(5) . . ?
F2 P2 F3 167.5(6) . . ?
F14 P2 F3 44.7(4) . . ?
F15 P2 F3 45.4(5) . . ?
F12 P2 F3 91.5(6) . . ?
F13 P2 F3 135.4(5) . . ?
F16 P2 F3 134.6(5) . . ?
F11 P2 F3 88.6(6) . . ?
F4 P2 F6 92.0(5) . . ?
F1 P2 F6 168.1(6) . . ?
F2 P2 F6 88.7(5) . . ?
F14 P2 F6 99.6(6) . . ?
F15 P2 F6 70.5(6) . . ?
F12 P2 F6 22.0(7) . . ?
F13 P2 F6 80.6(6) . . ?
F16 P2 F6 109.6(6) . . ?
F11 P2 F6 158.0(7) . . ?
F3 P2 F6 84.6(4) . . ?
F4 P2 F5 172.6(7) . . ?
F1 P2 F5 86.7(4) . . ?
F2 P2 F5 86.2(4) . . ?
F14 P2 F5 126.0(5) . . ?
F15 P2 F5 39.3(5) . . ?
F12 P2 F5 103.6(7) . . ?
F13 P2 F5 54.0(5) . . ?
F16 P2 F5 140.7(5) . . ?
F11 P2 F5 76.3(7) . . ?
F3 P2 F5 82.5(4) . . ?
F6 P2 F5 82.1(4) . . ?
P2 F1 P1 6.3(3) . . ?
F13 F2 F16 139.2(9) . . ?
F13 F2 P2 77.1(6) . . ?
F16 F2 P2 63.0(4) . . ?
F13 F2 P1 70.9(6) . . ?
F16 F2 P1 69.4(4) . . ?
P2 F2 P1 6.5(3) . . ?
F14 F3 F15 128.7(7) . . ?
F14 F3 P1 70.4(5) . . ?
F15 F3 P1 58.3(4) . . ?
F14 F3 P2 64.5(4) . . ?
F15 F3 P2 64.2(4) . . ?
P1 F3 P2 6.0(3) . . ?
F16 F4 F14 129.6(11) . . ?
F16 F4 P2 73.8(6) . . ?
F14 F4 P2 70.8(5) . . ?
F16 F4 P1 77.5(5) . . ?
F14 F4 P1 69.0(4) . . ?
P2 F4 P1 4.1(4) . . ?
F16 F4 F12 97.6(9) . . ?
F14 F4 F12 93.4(7) . . ?
P2 F4 F12 58.6(5) . . ?
P1 F4 F12 55.6(5) . . ?
F15 F5 F13 115.2(9) . . ?
F15 F5 P1 60.0(4) . . ?
F13 F5 P1 59.5(4) . . ?
F15 F5 P2 62.8(4) . . ?
F13 F5 P2 57.7(3) . . ?
P1 F5 P2 3.4(3) . . ?
F12 F6 P1 76.7(9) . . ?
F12 F6 P2 71.1(8) . . ?
P1 F6 P2 5.7(3) . . ?
P2 F11 P1 6.4(3) . . ?
F6 F12 P1 80.4(10) . . ?
F6 F12 P2 87.0(11) . . ?
P1 F12 P2 6.7(3) . . ?
F6 F12 F4 135.0(12) . . ?
P1 F12 F4 56.7(4) . . ?
P2 F12 F4 50.6(4) . . ?
F2 F13 F5 137.6(9) . . ?
F2 F13 P1 76.6(6) . . ?
F5 F13 P1 62.5(4) . . ?
F2 F13 P2 70.3(6) . . ?
F5 F13 P2 68.3(4) . . ?
P1 F13 P2 6.6(3) . . ?
F3 F14 F4 124.9(9) . . ?
F3 F14 P2 70.8(4) . . ?
F4 F14 P2 58.8(4) . . ?
F3 F14 P1 64.8(4) . . ?
F4 F14 P1 63.8(4) . . ?
P2 F14 P1 6.1(3) . . ?
F5 F15 F3 140.5(12) . . ?
F5 F15 P1 76.3(6) . . ?
F3 F15 P1 72.7(5) . . ?
F5 F15 P2 77.9(5) . . ?
F3 F15 P2 70.4(5) . . ?
P1 F15 P2 2.6(4) . . ?
F4 F16 F2 112.6(8) . . ?
F4 F16 P2 60.4(4) . . ?
F2 F16 P2 59.4(4) . . ?
F4 F16 P1 61.5(4) . . ?
F2 F16 P1 57.5(3) . . ?
P2 F16 P1 2.1(3) . . ?

loop_
_geom_bond_atom_site_label_1
_geom_bond_atom_site_label_2
_geom_bond_distance
_geom_bond_site_symmetry_2
_geom_bond_publ_flag
Fe1 C10 2.035(3) . ?
Fe1 C9 2.036(4) . ?
Fe1 C2 2.038(3) . ?
Fe1 C5 2.043(4) . ?
Fe1 C6 2.043(4) . ?
Fe1 C3 2.047(4) . ?
Fe1 C8 2.048(4) . ?
Fe1 C4 2.049(4) . ?
Fe1 C1 2.053(3) . ?
Fe1 C7 2.054(4) . ?
C1 C5 1.429(5) . ?
C1 C2 1.431(5) . ?
C1 B1 1.535(5) . ?
C2 C3 1.425(6) . ?
C3 C4 1.384(7) . ?
C4 C5 1.412(6) . ?
C6 C7 1.397(6) . ?
C6 C10 1.422(5) . ?
C7 C8 1.418(6) . ?
C8 C9 1.417(6) . ?
C9 C10 1.403(6) . ?
Co1 C16 1.992(5) . ?
Co1 C17 1.997(5) . ?
Co1 C20 2.001(5) . ?
Co1 C19 2.026(4) . ?
Co1 C18 2.028(5) . ?
Co1 C13 2.044(4) . ?
Co1 C12 2.055(4) . ?
Co1 C14 2.063(4) . ?
Co1 C15 2.111(4) . ?
Co1 C11 2.112(3) . ?
Co1 B1 2.307(4) . ?
C11 C12 1.405(6) . ?
C11 B1 1.531(6) . ?
C12 C13 1.379(8) . ?
C13 C14 1.397(8) . ?
C14 C15 1.393(6) . ?
C15 B1 1.528(6) . ?
C16 C17 1.338(10) . ?
C16 C20 1.339(10) . ?
C17 C18 1.372(9) . ?
C18 C19 1.368(9) . ?
C19 C20 1.416(10) . ?
P1 F15 1.367(8) . ?
P1 F13 1.490(8) . ?
P1 F12 1.513(10) . ?
P1 F6 1.533(2) . ?
P1 F4 1.533(2) . ?
P1 F3 1.533(2) . ?
P1 F5 1.534(2) . ?
P1 F2 1.534(2) . ?
P1 F1 1.535(2) . ?
P1 F11 1.575(10) . ?
P1 F14 1.596(8) . ?
P1 F16 1.702(8) . ?
P2 F4 1.388(8) . ?
P2 F1 1.466(10) . ?
P2 F2 1.481(9) . ?
P2 F14 1.533(2) . ?
P2 F15 1.533(2) . ?
P2 F12 1.533(2) . ?
P2 F13 1.533(2) . ?
P2 F16 1.534(2) . ?
P2 F11 1.535(2) . ?
P2 F3 1.604(9) . ?
P2 F6 1.619(10) . ?
P2 F5 1.685(8) . ?
F2 F13 0.847(14) . ?
F2 F16 1.455(13) . ?
F3 F14 1.194(12) . ?
F3 F15 1.212(12) . ?
F4 F16 1.144(14) . ?
F4 F14 1.252(13) . ?
F4 F12 1.70(2) . ?
F5 F15 1.092(12) . ?
F5 F13 1.466(14) . ?
F6 F12 0.61(2) . ?
